data_7220009
loop_
_publ_author_name
'Madhu, Vedichi'
'Sabbani, Supriya'
'Kishore, Ravada'
'Naik, Indravath K.'
'Das, Samar K.'

_publ_section_title
;
 Mechanical motion in the solid state and molecular recognition:
 reversible cis--trans transformation of an organic receptor in a
 solid--liquid crystalline state reaction triggered by anion exchange
;
_journal_issue 17
_journal_name_full CrystEngComm
_journal_page_first 3219
_journal_paper_doi 10.1039/C5CE00449G
_journal_volume 17
_journal_year 2015
_chemical_formula_moiety 'C34 H24 N4 S10 Zn'
_chemical_formula_sum 'C34 H24 N4 S10 Zn'
_chemical_formula_weight 874.54
_chemical_name_systematic
; 
 ? 
;
_space_group_IT_number 2
_symmetry_cell_setting triclinic
_symmetry_space_group_name_Hall '-P 1'
_symmetry_space_group_name_H-M 'P -1'
_atom_sites_solution_hydrogens geom
_atom_sites_solution_primary direct
_atom_sites_solution_secondary difmap
_audit_creation_method SHELXL-97
_audit_update_record
;
2015-03-03 deposited with the CCDC.
2015-03-27 downloaded from the CCDC.
;
_cell_angle_alpha 71.519(5)
_cell_angle_beta 79.676(5)
_cell_angle_gamma 87.614(5)
_cell_formula_units_Z 2
_cell_length_a 11.011(3)
_cell_length_b 11.867(4)
_cell_length_c 18.154(6)
_cell_measurement_temperature 100(2)
_cell_volume 2213.1(12)
_computing_structure_refinement 'SHELXL-97 (Sheldrick, 1997)'
_computing_structure_solution 'SHELXS-97 (Sheldrick, 1990)'
_diffrn_ambient_temperature 100(2)
_diffrn_measured_fraction_theta_full 0.997
_diffrn_measured_fraction_theta_max 0.997
_diffrn_radiation_monochromator graphite
_diffrn_radiation_source 'fine-focus sealed tube'
_diffrn_radiation_type MoK\a
_diffrn_radiation_wavelength 0.71073
_diffrn_reflns_av_R_equivalents 0.0370
_diffrn_reflns_av_sigmaI/netI 0.0464
_diffrn_reflns_limit_h_max 12
_diffrn_reflns_limit_h_min -12
_diffrn_reflns_limit_k_max 13
_diffrn_reflns_limit_k_min -13
_diffrn_reflns_limit_l_max 21
_diffrn_reflns_limit_l_min -21
_diffrn_reflns_number 20337
_diffrn_reflns_theta_full 24.71
_diffrn_reflns_theta_max 24.71
_diffrn_reflns_theta_min 1.81
_exptl_absorpt_coefficient_mu 1.054
_exptl_absorpt_correction_T_max 25.97
_exptl_absorpt_correction_T_min 2.41
_exptl_absorpt_correction_type multi-scan
_exptl_crystal_density_diffrn 1.312
_exptl_crystal_density_method 'not measured'
_exptl_crystal_description Block
_exptl_crystal_F_000 892
_exptl_crystal_size_max 0.4
_exptl_crystal_size_mid 0.3
_exptl_crystal_size_min 0.2
_platon_squeeze_details
;
;
_refine_diff_density_max 1.722
_refine_diff_density_min -0.798
_refine_diff_density_rms 0.114
_refine_ls_extinction_method none
_refine_ls_goodness_of_fit_ref 1.112
_refine_ls_hydrogen_treatment mixed
_refine_ls_matrix_type full
_refine_ls_number_parameters 452
_refine_ls_number_reflns 7508
_refine_ls_number_restraints 93
_refine_ls_restrained_S_all 1.311
_refine_ls_R_factor_all 0.0847
_refine_ls_R_factor_gt 0.0691
_refine_ls_shift/su_max 0.000
_refine_ls_shift/su_mean 0.000
_refine_ls_structure_factor_coef Fsqd
_refine_ls_weighting_details 'calc w=1/[\s^2^(Fo^2^)+(0.1150P)^2^+1.9229P] where P=(Fo^2^+2Fc^2^)/3'
_refine_ls_weighting_scheme calc
_refine_ls_wR_factor_gt 0.1876
_refine_ls_wR_factor_ref 0.1992
_reflns_number_gt 5645
_reflns_number_total 7508
_reflns_threshold_expression >2sigma(I)
_cod_data_source_file c5ce00449g2.cif
_cod_data_source_block compound
_cod_depositor_comments
;
The following automatic conversions were performed:

'_symmetry_cell_setting' value 'Triclinic' changed to 'triclinic'
according to
/usr/data/users/saulius/crontab/automatic-downloads/rss-feeds/RSC/lib/dictionaries/cif_core.dic
dictionary named 'cif_core.dic' version 2.4.2 from 2011-04-26.

Automatic conversion script
Id: cif_fix_values 3105 2015-03-04 15:46:00Z robertas 

 Adding full bibliography for 7220009.cif.
;
_cod_original_sg_symbol_H-M P-1
_cod_database_code 7220009

loop_
_symmetry_equiv_pos_as_xyz
'x, y, z'
'-x, -y, -z'

loop_
_atom_site_label
_atom_site_type_symbol
_atom_site_fract_x
_atom_site_fract_y
_atom_site_fract_z
_atom_site_U_iso_or_equiv
_atom_site_adp_type
_atom_site_occupancy
_atom_site_symmetry_multiplicity
_atom_site_calc_flag
_atom_site_refinement_flags
C1 C 0.6877(6) 0.6124(5) 0.3356(4) 0.0381(14) Uani 1 1 d .
C2 C 0.7988(5) 0.6460(5) 0.3444(4) 0.0339(13) Uani 1 1 d .
C3 C 0.7197(7) 0.8342(6) 0.2454(5) 0.0538(19) Uani 1 1 d .
C4 C 0.8534(5) 0.1667(5) 0.5649(4) 0.0408(16) Uani 1 1 d .
C5 C 0.7876(6) 0.2183(5) 0.6154(4) 0.0418(16) Uani 1 1 d .
C6 C 0.8990(8) 0.0423(7) 0.7054(5) 0.061(2) Uani 1 1 d U
C7 C 0.4031(6) 1.0539(5) 0.3269(4) 0.0405(15) Uani 1 1 d .
H7 H 0.3354 1.0354 0.3067 0.049 Uiso 1 1 calc R
C8 C 0.5263(6) 1.1891(5) 0.3405(4) 0.0458(17) Uani 1 1 d .
H8 H 0.5492 1.2697 0.3303 0.055 Uiso 1 1 calc R
C9 C 0.5915(6) 1.1023(5) 0.3872(4) 0.0437(16) Uani 1 1 d .
H9 H 0.6566 1.1239 0.4084 0.052 Uiso 1 1 calc R
C10 C 0.4624(6) 0.9600(5) 0.3732(4) 0.0378(14) Uani 1 1 d .
H10 H 0.4353 0.8805 0.3841 0.045 Uiso 1 1 calc R
C11 C 0.5620(5) 0.9841(5) 0.4032(3) 0.0292(12) Uani 1 1 d .
C12 C 0.6320(5) 0.8867(5) 0.4517(3) 0.0288(12) Uani 1 1 d .
C13 C 0.7327(5) 0.9117(5) 0.4807(3) 0.0304(13) Uani 1 1 d .
H13 H 0.7571 0.9919 0.4702 0.036 Uiso 1 1 calc R
C14 C 0.5993(5) 0.7676(5) 0.4695(4) 0.0352(14) Uani 1 1 d .
H14 H 0.5309 0.7469 0.4508 0.042 Uiso 1 1 calc R
C15 C 0.6658(5) 0.6802(5) 0.5138(4) 0.0339(14) Uani 1 1 d .
H15 H 0.6422 0.5993 0.5263 0.041 Uiso 1 1 calc R
C16 C 0.7965(5) 0.8218(5) 0.5242(4) 0.0329(13) Uani 1 1 d .
H16 H 0.8651 0.8401 0.5438 0.039 Uiso 1 1 calc R
C17 C 0.8336(5) 0.6125(5) 0.5904(3) 0.0316(13) Uani 1 1 d .
H17A H 0.9230 0.6322 0.5763 0.038 Uiso 1 1 calc R
H17B H 0.8209 0.5358 0.5819 0.038 Uiso 1 1 calc R
C18 C 0.7879(5) 0.6022(5) 0.6760(4) 0.0352(14) Uani 1 1 d .
C19 C 0.6794(6) 0.5430(5) 0.7164(4) 0.0426(16) Uani 1 1 d .
H19 H 0.6343 0.5038 0.6914 0.051 Uiso 1 1 calc R
C20 C 0.8520(6) 0.6606(6) 0.7135(4) 0.0461(17) Uani 1 1 d .
H20 H 0.9260 0.7036 0.6857 0.055 Uiso 1 1 calc R
C21 C 0.8089(7) 0.6563(6) 0.7900(4) 0.0536(19) Uani 1 1 d .
H21 H 0.8542 0.6945 0.8155 0.064 Uiso 1 1 calc R
C22 C 0.6359(7) 0.5405(6) 0.7928(4) 0.0514(18) Uani 1 1 d .
H22 H 0.5606 0.4994 0.8199 0.062 Uiso 1 1 calc R
C23 C 0.6986(7) 0.5959(6) 0.8305(4) 0.0531(18) Uani 1 1 d .
C24 C 0.6488(10) 0.5933(7) 0.9141(5) 0.076(3) Uani 1 1 d .
H24A H 0.5635 0.5605 0.9301 0.091 Uiso 1 1 calc R
H24B H 0.7002 0.5411 0.9502 0.091 Uiso 1 1 calc R
C25 C 0.5874(8) 0.7986(8) 0.8765(5) 0.065(2) Uani 1 1 d U
H25 H 0.5434 0.7795 0.8414 0.078 Uiso 1 1 calc R
C26 C 0.7134(11) 0.7374(11) 0.9664(7) 0.105(3) Uani 1 1 d U
H26 H 0.7619 0.6776 0.9957 0.126 Uiso 1 1 calc R
C27 C 0.7111(12) 0.8522(11) 0.9731(8) 0.112(3) Uani 1 1 d U
H27 H 0.7553 0.8698 1.0086 0.135 Uiso 1 1 calc R
C28 C 0.5833(8) 0.9079(7) 0.8790(5) 0.063(2) Uani 1 1 d U
H28 H 0.5368 0.9645 0.8458 0.075 Uiso 1 1 calc R
C29 C 0.6420(8) 0.9420(8) 0.9262(5) 0.071(2) Uani 1 1 d U
C30 C 0.6372(8) 1.0614(8) 0.9340(5) 0.069(2) Uani 1 1 d U
C31 C 0.5567(13) 1.1437(13) 0.8989(8) 0.122(4) Uani 1 1 d U
H31 H 0.5055 1.1239 0.8677 0.147 Uiso 1 1 calc R
C32 C 0.7045(11) 1.0989(11) 0.9756(7) 0.097(3) Uani 1 1 d U
H32 H 0.7612 1.0465 1.0027 0.116 Uiso 1 1 calc R
C33 C 0.5486(15) 1.2596(14) 0.9089(9) 0.135(5) Uani 1 1 d U
H33 H 0.4914 1.3150 0.8848 0.162 Uiso 1 1 calc R
C34 C 0.6931(13) 1.2147(12) 0.9801(8) 0.116(4) Uani 1 1 d U
H34 H 0.7469 1.2384 1.0082 0.139 Uiso 1 1 calc R
N1 N 0.4334(5) 1.1676(4) 0.3087(3) 0.0389(12) Uani 1 1 d .
N2 N 0.7640(4) 0.7077(4) 0.5398(3) 0.0287(11) Uani 1 1 d .
N3 N 0.6493(6) 0.7137(6) 0.9203(4) 0.0651(17) Uani 1 1 d U
N4 N 0.6179(10) 1.2892(9) 0.9502(6) 0.111(3) Uani 1 1 d U
S1 S 0.61504(15) 0.47394(13) 0.38060(11) 0.0448(5) Uani 1 1 d .
S2 S 0.89936(13) 0.55922(12) 0.40291(10) 0.0352(4) Uani 1 1 d .
S3 S 0.84463(16) 0.79275(14) 0.29271(11) 0.0490(5) Uani 1 1 d .
S4 S 0.61203(16) 0.72219(15) 0.27165(11) 0.0502(5) Uani 1 1 d .
S5 S 0.7035(2) 0.9687(2) 0.18330(17) 0.0895(9) Uani 1 1 d .
S6 S 0.86040(14) 0.21014(13) 0.46339(10) 0.0384(4) Uani 1 1 d .
S7 S 0.68674(15) 0.33750(13) 0.59176(10) 0.0412(4) Uani 1 1 d .
S8 S 0.8021(2) 0.15709(18) 0.71426(12) 0.0621(5) Uani 1 1 d U
S9 S 0.93829(16) 0.04295(15) 0.60845(13) 0.0554(5) Uani 1 1 d U
Zn1 Zn 0.76568(6) 0.39362(5) 0.45624(4) 0.0333(2) Uani 1 1 d .
S10B S 0.974(3) -0.0636(13) 0.7665(17) 0.062(6) Uani 0.50(7) 1 d P
S10A S 0.932(2) -0.0439(15) 0.7934(18) 0.060(4) Uani 0.50(7) 1 d P

loop_
_atom_site_aniso_label
_atom_site_aniso_U_11
_atom_site_aniso_U_22
_atom_site_aniso_U_33
_atom_site_aniso_U_23
_atom_site_aniso_U_13
_atom_site_aniso_U_12
C1 0.038(3) 0.024(3) 0.051(4) -0.007(3) -0.013(3) 0.005(3)
C2 0.031(3) 0.022(3) 0.045(4) -0.007(3) -0.003(3) -0.004(2)
C3 0.047(4) 0.038(4) 0.062(5) 0.005(3) -0.014(4) 0.003(3)
C4 0.024(3) 0.022(3) 0.071(5) -0.003(3) -0.015(3) -0.003(2)
C5 0.039(4) 0.026(3) 0.056(4) 0.000(3) -0.015(3) -0.015(3)
C6 0.060(2) 0.060(2) 0.062(2) -0.0163(13) -0.0139(12) -0.0021(12)
C7 0.032(3) 0.035(3) 0.056(4) -0.012(3) -0.015(3) 0.001(3)
C8 0.054(4) 0.022(3) 0.064(5) -0.010(3) -0.025(4) 0.002(3)
C9 0.046(4) 0.030(3) 0.058(4) -0.009(3) -0.026(3) -0.002(3)
C10 0.035(3) 0.023(3) 0.053(4) -0.007(3) -0.009(3) -0.004(3)
C11 0.028(3) 0.023(3) 0.036(3) -0.008(2) -0.006(3) 0.001(2)
C12 0.022(3) 0.024(3) 0.038(3) -0.010(2) 0.000(2) -0.001(2)
C13 0.030(3) 0.019(3) 0.039(3) -0.006(2) -0.004(3) -0.003(2)
C14 0.029(3) 0.023(3) 0.055(4) -0.013(3) -0.011(3) -0.001(2)
C15 0.028(3) 0.020(3) 0.055(4) -0.011(3) -0.011(3) -0.001(2)
C16 0.024(3) 0.028(3) 0.045(4) -0.010(3) -0.004(3) -0.007(2)
C17 0.025(3) 0.024(3) 0.045(4) -0.006(3) -0.010(3) 0.001(2)
C18 0.029(3) 0.024(3) 0.048(4) -0.005(3) -0.009(3) 0.001(2)
C19 0.044(4) 0.032(3) 0.046(4) -0.004(3) -0.004(3) -0.012(3)
C20 0.044(4) 0.041(4) 0.048(4) -0.007(3) -0.004(3) -0.014(3)
C21 0.063(5) 0.050(4) 0.051(5) -0.018(4) -0.010(4) -0.011(4)
C22 0.045(4) 0.038(4) 0.058(5) -0.001(3) 0.001(4) -0.011(3)
C23 0.068(5) 0.040(4) 0.039(4) -0.001(3) 0.003(4) -0.003(4)
C24 0.108(7) 0.049(5) 0.056(5) -0.005(4) 0.001(5) -0.008(5)
C25 0.065(2) 0.066(2) 0.064(2) -0.0199(13) -0.0119(12) 0.0028(12)
C26 0.106(3) 0.105(3) 0.104(3) -0.0325(15) -0.0224(13) 0.0009(12)
C27 0.115(3) 0.112(3) 0.113(3) -0.0370(15) -0.0231(13) 0.0003(12)
C28 0.063(2) 0.064(2) 0.061(2) -0.0199(13) -0.0111(12) 0.0024(12)
C29 0.071(3) 0.070(3) 0.071(3) -0.0213(13) -0.0130(12) 0.0010(12)
C30 0.069(2) 0.070(2) 0.069(2) -0.0212(13) -0.0131(12) 0.0001(12)
C31 0.123(4) 0.122(4) 0.123(4) -0.0387(18) -0.0225(14) 0.0018(12)
C32 0.097(3) 0.097(3) 0.097(3) -0.0311(15) -0.0174(13) 0.0007(12)
C33 0.135(5) 0.134(5) 0.135(5) -0.0420(19) -0.0241(15) 0.0019(12)
C34 0.117(4) 0.116(4) 0.116(4) -0.0372(17) -0.0213(14) 0.0009(12)
N1 0.045(3) 0.023(3) 0.049(3) -0.009(2) -0.012(3) 0.000(2)
N2 0.023(2) 0.019(2) 0.042(3) -0.007(2) -0.005(2) 0.0028(19)
N3 0.065(2) 0.065(2) 0.0634(19) -0.0180(12) -0.0108(12) 0.0032(11)
N4 0.112(3) 0.110(3) 0.111(3) -0.0356(15) -0.0179(13) 0.0009(12)
S1 0.0362(9) 0.0257(8) 0.0697(12) -0.0035(8) -0.0220(8) -0.0058(6)
S2 0.0273(8) 0.0231(7) 0.0516(10) -0.0051(7) -0.0092(7) -0.0030(6)
S3 0.0430(10) 0.0264(8) 0.0660(12) 0.0033(8) -0.0107(9) -0.0076(7)
S4 0.0438(10) 0.0339(9) 0.0632(12) 0.0042(8) -0.0199(9) 0.0000(7)
S5 0.0765(16) 0.0451(12) 0.112(2) 0.0326(12) -0.0306(15) -0.0057(11)
S6 0.0303(8) 0.0211(7) 0.0616(11) -0.0114(7) -0.0054(7) -0.0014(6)
S7 0.0420(9) 0.0236(8) 0.0556(10) -0.0124(7) -0.0007(8) -0.0062(7)
S8 0.0705(10) 0.0545(9) 0.0596(9) -0.0083(7) -0.0203(8) -0.0201(7)
S9 0.0355(8) 0.0346(8) 0.0819(10) 0.0044(7) -0.0154(7) -0.0024(6)
Zn1 0.0276(4) 0.0186(4) 0.0514(5) -0.0067(3) -0.0089(3) -0.0016(3)
S10B 0.070(11) 0.037(3) 0.074(8) 0.003(4) -0.036(8) -0.010(4)
S10A 0.052(5) 0.038(3) 0.073(8) 0.009(4) -0.021(6) -0.002(4)

loop_
_atom_type_symbol
_atom_type_description
_atom_type_scat_dispersion_real
_atom_type_scat_dispersion_imag
_atom_type_scat_source
C C 0.0033 0.0016 'International Tables Vol C Tables 4.2.6.8 and 6.1.1.4'
H H 0.0000 0.0000 'International Tables Vol C Tables 4.2.6.8 and 6.1.1.4'
N N 0.0061 0.0033 'International Tables Vol C Tables 4.2.6.8 and 6.1.1.4'
S S 0.1246 0.1234 'International Tables Vol C Tables 4.2.6.8 and 6.1.1.4'
Zn Zn 0.2839 1.4301 'International Tables Vol C Tables 4.2.6.8 and 6.1.1.4'

loop_
_geom_angle_atom_site_label_1
_geom_angle_atom_site_label_2
_geom_angle_atom_site_label_3
_geom_angle
C2 C1 S1 127.2(5)
C2 C1 S4 114.8(5)
S1 C1 S4 118.0(4)
C1 C2 S3 116.1(5)
C1 C2 S2 127.1(5)
S3 C2 S2 116.8(3)
S5 C3 S4 123.7(4)
S5 C3 S3 124.0(5)
S4 C3 S3 112.3(4)
C5 C4 S6 126.7(5)
C5 C4 S9 115.2(5)
S6 C4 S9 118.2(4)
C4 C5 S8 116.3(5)
C4 C5 S7 126.5(5)
S8 C5 S7 117.2(4)
S10B C6 S10A 24.1(4)
S10B C6 S8 135.8(15)
S10A C6 S8 112.3(14)
S10B C6 S9 112.0(16)
S10A C6 S9 135.6(14)
S8 C6 S9 112.0(4)
N1 C7 C10 125.2(6)
N1 C8 C9 124.4(6)
C8 C9 C11 119.8(6)
C7 C10 C11 118.8(5)
C9 C11 C10 116.7(5)
C9 C11 C12 121.9(5)
C10 C11 C12 121.5(5)
C13 C12 C14 117.5(5)
C13 C12 C11 121.0(5)
C14 C12 C11 121.5(5)
C16 C13 C12 120.3(5)
C15 C14 C12 120.1(5)
N2 C15 C14 120.8(5)
N2 C16 C13 121.0(5)
N2 C17 C18 109.1(4)
C19 C18 C20 119.0(6)
C19 C18 C17 121.0(5)
C20 C18 C17 119.8(5)
C18 C19 C22 120.1(6)
C21 C20 C18 120.5(6)
C20 C21 C23 120.1(7)
C23 C22 C19 121.4(7)
C22 C23 C21 118.8(7)
C22 C23 C24 120.7(7)
C21 C23 C24 120.5(7)
N3 C24 C23 110.2(6)
C28 C25 N3 123.4(8)
N3 C26 C27 119.5(12)
C26 C27 C29 119.5(11)
C25 C28 C29 122.2(9)
C28 C29 C27 115.3(9)
C28 C29 C30 124.8(8)
C27 C29 C30 119.8(9)
C32 C30 C31 114.4(11)
C32 C30 C29 124.9(9)
C31 C30 C29 120.7(10)
C30 C31 C33 120.8(13)
C30 C32 C34 120.9(12)
N4 C33 C31 120.9(15)
N4 C34 C32 125.2(13)
C7 N1 C8 115.1(5)
C16 N2 C15 120.2(5)
C16 N2 C17 119.1(5)
C15 N2 C17 120.6(4)
C26 N3 C25 120.0(9)
C26 N3 C24 120.0(9)
C25 N3 C24 120.0(7)
C34 N4 C33 117.8(13)
C1 S1 Zn1 95.1(2)
C2 S2 Zn1 94.61(19)
C3 S3 C2 97.9(3)
C3 S4 C1 98.8(3)
C4 S6 Zn1 94.4(2)
C5 S7 Zn1 93.9(2)
C6 S8 C5 98.2(4)
C6 S9 C4 98.3(4)
S1 Zn1 S2 95.68(6)
S1 Zn1 S7 112.04(7)
S2 Zn1 S7 117.61(6)
S1 Zn1 S6 124.58(6)
S2 Zn1 S6 114.85(6)
S7 Zn1 S6 93.88(6)
S10A S10B C6 78(2)
S10B S10A C6 78(2)

loop_
_geom_bond_atom_site_label_1
_geom_bond_atom_site_label_2
_geom_bond_distance
C1 C2 1.353(8)
C1 S1 1.741(6)
C1 S4 1.743(6)
C2 S3 1.742(6)
C2 S2 1.746(6)
C3 S5 1.661(7)
C3 S4 1.711(7)
C3 S3 1.723(7)
C4 C5 1.349(10)
C4 S6 1.737(7)
C4 S9 1.753(6)
C5 S8 1.744(7)
C5 S7 1.753(7)
C6 S10B 1.691(17)
C6 S10A 1.693(17)
C6 S8 1.725(8)
C6 S9 1.733(8)
C7 N1 1.325(8)
C7 C10 1.384(8)
C8 N1 1.331(8)
C8 C9 1.378(9)
C9 C11 1.381(8)
C10 C11 1.386(8)
C11 C12 1.493(8)
C12 C13 1.390(8)
C12 C14 1.394(8)
C13 C16 1.364(8)
C14 C15 1.370(8)
C15 N2 1.346(7)
C16 N2 1.343(7)
C17 N2 1.493(7)
C17 C18 1.512(9)
C18 C19 1.374(9)
C18 C20 1.396(9)
C19 C22 1.375(10)
C20 C21 1.370(10)
C21 C23 1.396(10)
C22 C23 1.368(10)
C23 C24 1.509(11)
C24 N3 1.468(10)
C25 C28 1.311(11)
C25 N3 1.319(10)
C26 N3 1.287(12)
C26 C27 1.404(16)
C27 C29 1.424(14)
C28 C29 1.326(11)
C29 C30 1.466(12)
C30 C32 1.326(13)
C30 C31 1.371(15)
C31 C33 1.441(18)
C32 C34 1.402(16)
C33 N4 1.289(15)
C34 N4 1.248(14)
S1 Zn1 2.3239(17)
S2 Zn1 2.3430(16)
S6 Zn1 2.3507(17)
S7 Zn1 2.344(2)
S10B S10A 0.705(10)

loop_
_platon_squeeze_void_nr
_platon_squeeze_void_average_x
_platon_squeeze_void_average_y
_platon_squeeze_void_average_z
_platon_squeeze_void_volume
_platon_squeeze_void_count_electrons
1 0.000 -0.017 0.000 514.8 124.8
